data_4035278
loop_
_publ_author_name
'Guo, Shenghai'
'Sun, Lincong'
'Wang, Fang'
'Zhang, Xinying'
'Fan, Xuesen'

_publ_section_title
;
 Rh(III)-Catalyzed Oxidative Annulation of Isoquinolones with
 Diazoketoesters Featuring an in Situ Deacylation: Synthesis of
 Isoindoloisoquinolones and Their Transformation to Rosettacin Analogues.
;
_journal_issue 19
_journal_name_full 'The Journal of organic chemistry'
_journal_page_first 12034
_journal_page_last 12043
_journal_paper_doi 10.1021/acs.joc.8b01982
_journal_volume 83
_journal_year 2018
_chemical_formula_moiety 'C24 H17 N O3'
_chemical_formula_sum 'C24 H17 N O3'
_chemical_formula_weight 367.38
_space_group_crystal_system triclinic
_space_group_IT_number 2
_space_group_name_Hall '-P 1'
_space_group_name_H-M_alt 'P -1'
_atom_sites_solution_hydrogens geom
_atom_sites_solution_primary direct
_audit_creation_date 2017-10-28
_audit_creation_method
;
Olex2 1.2-alpha
(compiled 2017.03.28 svn.r3405 for OlexSys, GUI svn.r5335)
;
_cell_angle_alpha 81.279(2)
_cell_angle_beta 84.444(2)
_cell_angle_gamma 84.681(2)
_cell_formula_units_Z 2
_cell_length_a 5.97007(13)
_cell_length_b 10.7499(3)
_cell_length_c 14.3987(4)
_cell_measurement_reflns_used 8595
_cell_measurement_temperature 295.99(10)
_cell_measurement_theta_max 72.3010
_cell_measurement_theta_min 5.5400
_cell_volume 906.24(4)
_computing_cell_refinement 'CrysAlisPro 1.171.38.43f (Rigaku OD, 2015)'
_computing_data_collection 'CrysAlisPro 1.171.38.43f (Rigaku OD, 2015)'
_computing_data_reduction 'CrysAlisPro 1.171.38.43f (Rigaku OD, 2015)'
_computing_molecular_graphics 'Olex2 (Dolomanov et al., 2009)'
_computing_publication_material 'Olex2 (Dolomanov et al., 2009)'
_computing_structure_refinement 'ShelXL (Sheldrick, 2015)'
_computing_structure_solution 'ShelXS (Sheldrick, 2008)'
_diffrn_ambient_environment air
_diffrn_ambient_temperature 295.99(10)
_diffrn_detector 'CCD plate'
_diffrn_detector_area_resol_mean 8.0528
_diffrn_detector_type EosS2
_diffrn_measured_fraction_theta_full 0.997
_diffrn_measured_fraction_theta_max 0.977
_diffrn_measurement_details
;
List of Runs (angles in degrees, time in seconds):

  # Type    Start    End  Width  t~exp~   \w     \q     \k     \f   Frames
--------------------------------------------------------------------------
  1  \w    -55.00  33.00   1.00    1.00    --  -36.21  38.00 120.00   88
  2  \w      1.00  75.00   1.00    1.00    --   36.21 -99.00  60.00   74
  3  \w      1.00  75.00   1.00    1.00    --   36.21 -99.00 -90.00   74
  4  \w      7.00 108.00   1.00    1.00    --   36.21  19.00  90.00  101
  5  \w    -31.00  53.00   1.00    1.00    --   36.21 -57.00-120.00   84
  6  \w     23.00  90.00   1.00    1.00    --   36.21-125.00-120.00   67
  7  \w      1.00  75.00   1.00    1.00    --   36.21 -99.00-120.00   74
  8  \w     23.00  90.00   1.00    1.00    --   36.21-125.00 -30.00   67
  9  \w    -31.00  53.00   1.00    1.00    --   36.21 -57.00 -30.00   84
 10  \w    -16.00  67.00   1.00    1.00    --   36.21 -84.00 179.00   83
 11  \w      7.00 108.00   1.00    1.00    --   36.21  19.00-180.00  101
 12  \w      1.00  75.00   1.00    1.00    --   36.21 -99.00-150.00   74
 13  \w      1.00  75.00   1.00    1.00    --   36.21 -99.00 150.00   74
 14  \w    100.00 178.00   1.00    1.00    --  109.31 111.00  60.00   78
 15  \w     39.00 116.00   1.00    1.00    --  109.31-111.00  30.00   77
 16  \w     91.00 176.00   1.00    1.00    --  109.31  61.00 -60.00   85
 17  \w     39.00 116.00   1.00    1.00    --  109.31-111.00-120.00   77
 18  \w     40.00 109.00   1.00    1.00    --  109.31 -95.00   0.00   69
 19  \w     42.00 127.00   1.00    1.00    --  109.31 -61.00  60.00   85
 20  \w     42.00 127.00   1.00    1.00    --  109.31 -61.00-120.00   85
 21  \w     39.00 131.00   1.00    1.00    --  109.31 -30.00  90.00   92
 22  \w     41.00 127.00   1.00    1.00    --  109.31 -45.00 -30.00   86
 23  \w     39.00 116.00   1.00    1.00    --  109.31-111.00 120.00   77
 24  \w     41.00 127.00   1.00    1.00    --  109.31 -45.00-180.00   86
 25  \w     92.00 178.00   1.00    1.00    --  109.31  45.00 120.00   86
 26  \w     40.00 109.00   1.00    1.00    --  109.31 -95.00-120.00   69
 27  \w     71.00 178.00   1.00    1.00    --  109.31  15.00  60.00  107
 28  \w   -105.00 -17.00   1.00    1.00    --  -36.21 -38.00 -60.00   88
 29  \w      9.00 104.00   1.00    1.00    --   36.21  77.00  30.00   95
 30  \w     19.00 103.00   1.00    1.00    --   36.21  57.00  30.00   84
 31  \w    -33.00  51.00   1.00    1.00    --   36.21   0.00 -30.00   84
 32  \w      9.00 104.00   1.00    1.00    --   36.21  77.00-120.00   95
 33  \w    -35.00  66.00   1.00    1.00    --   36.21 -19.00 -60.00  101
 34  \w      9.00 104.00   1.00    1.00    --   36.21  77.00 120.00   95
 35  \w      9.00 104.00   1.00    1.00    --   36.21  77.00   0.00   95
 36  \w      9.00 104.00   1.00    1.00    --   36.21  77.00-150.00   95
 37  \w      9.00 104.00   1.00    1.00    --   36.21  77.00 -60.00   95
;
_diffrn_measurement_device 'four-circle diffractometer'
_diffrn_measurement_device_type 'SuperNova, Dual, Cu at zero, EosS2'
_diffrn_measurement_method '\w scans'
_diffrn_orient_matrix_type 'CrysAlisPro convention (1999,Acta A55,543-557)'
_diffrn_orient_matrix_UB_11 -0.0655517000
_diffrn_orient_matrix_UB_12 -0.1078600000
_diffrn_orient_matrix_UB_13 -0.0487092000
_diffrn_orient_matrix_UB_21 -0.0806655000
_diffrn_orient_matrix_UB_22 0.0971183000
_diffrn_orient_matrix_UB_23 -0.0824632000
_diffrn_orient_matrix_UB_31 0.2384121000
_diffrn_orient_matrix_UB_32 -0.0093807000
_diffrn_orient_matrix_UB_33 -0.0512597000
_diffrn_radiation_monochromator mirror
_diffrn_radiation_probe x-ray
_diffrn_radiation_type CuK\a
_diffrn_radiation_wavelength 1.54184
_diffrn_reflns_av_R_equivalents 0.0189
_diffrn_reflns_av_unetI/netI 0.0144
_diffrn_reflns_Laue_measured_fraction_full 0.997
_diffrn_reflns_Laue_measured_fraction_max 0.977
_diffrn_reflns_limit_h_max 7
_diffrn_reflns_limit_h_min -4
_diffrn_reflns_limit_k_max 13
_diffrn_reflns_limit_k_min -13
_diffrn_reflns_limit_l_max 17
_diffrn_reflns_limit_l_min -17
_diffrn_reflns_number 11342
_diffrn_reflns_point_group_measured_fraction_full 0.997
_diffrn_reflns_point_group_measured_fraction_max 0.977
_diffrn_reflns_theta_full 67.684
_diffrn_reflns_theta_max 72.511
_diffrn_reflns_theta_min 4.174
_diffrn_source 'micro-focus sealed X-ray tube'
_diffrn_source_type 'SuperNova (Cu) X-ray Source'
_exptl_absorpt_coefficient_mu 0.718
_exptl_absorpt_correction_T_max 1.00000
_exptl_absorpt_correction_T_min 0.35812
_exptl_absorpt_correction_type multi-scan
_exptl_absorpt_process_details
;
CrysAlisPro 1.171.38.43f (Rigaku Oxford Diffraction, 2015)
Empirical absorption correction using spherical harmonics,
 implemented in SCALE3 ABSPACK scaling algorithm.
;
_exptl_crystal_colour 'clear light colourless'
_exptl_crystal_colour_lustre clear
_exptl_crystal_colour_modifier light
_exptl_crystal_colour_primary colourless
_exptl_crystal_density_diffrn 1.346
_exptl_crystal_description block
_exptl_crystal_F_000 384
_exptl_crystal_size_max 0.2
_exptl_crystal_size_mid 0.19
_exptl_crystal_size_min 0.18
_refine_diff_density_max 0.166
_refine_diff_density_min -0.230
_refine_diff_density_rms 0.057
_refine_ls_extinction_method none
_refine_ls_goodness_of_fit_ref 1.044
_refine_ls_hydrogen_treatment constr
_refine_ls_matrix_type full
_refine_ls_number_parameters 254
_refine_ls_number_reflns 3514
_refine_ls_number_restraints 0
_refine_ls_restrained_S_all 1.044
_refine_ls_R_factor_all 0.0490
_refine_ls_R_factor_gt 0.0464
_refine_ls_shift/su_max 0.001
_refine_ls_shift/su_mean 0.000
_refine_ls_structure_factor_coef Fsqd
_refine_ls_weighting_details 'w=1/[\s^2^(Fo^2^)+(0.0701P)^2^+0.1951P] where P=(Fo^2^+2Fc^2^)/3'
_refine_ls_weighting_scheme calc
_refine_ls_wR_factor_gt 0.1211
_refine_ls_wR_factor_ref 0.1232
_reflns_Friedel_coverage 0.000
_reflns_number_gt 3256
_reflns_number_total 3514
_reflns_threshold_expression 'I > 2\s(I)'
_cod_data_source_file jo8b01982_si_002.cif
_cod_data_source_block slc-98-1
_cod_database_code 4035278
_shelx_shelxl_version_number 2014/7
_chemical_oxdiff_formula 'C1 H1 O1 N1'
_shelx_space_group_comment
;
The symmetry employed for this shelxl refinement is uniquely defined
by the following loop, which should always be used as a source of
symmetry information in preference to the above space-group names.
They are only intended as comments.
;
_reflns_odcompleteness_completeness 99.75
_reflns_odcompleteness_iscentric 1
_reflns_odcompleteness_theta 66.97
_olex2_refinement_description
;
1. Fixed Uiso
 At 1.2 times of:
  All C(H) groups
 At 1.5 times of:
  All C(H,H,H) groups
2.a Ternary CH refined with riding coordinates:
 C16(H16)
2.b Aromatic/amide H refined with riding coordinates:
 C3(H3), C4(H4), C5(H5), C6(H6), C11(H11), C12(H12), C13(H13), C14(H14),
 C20(H20), C21(H21), C22(H22), C23(H23), C24(H24)
2.c Idealised Me refined as rotating group:
 C18(H18A,H18B,H18C)
;
_olex2_submission_special_instructions 'No special instructions were received'
_oxdiff_exptl_absorpt_empirical_details
;
Empirical correction (ABSPACK) includes:
- Absorption correction using spherical harmonics
- Frame scaling
;
_oxdiff_exptl_absorpt_empirical_full_max 2.111
_oxdiff_exptl_absorpt_empirical_full_min 0.521

loop_
_space_group_symop_operation_xyz
'x, y, z'
'-x, -y, -z'

loop_
_atom_site_label
_atom_site_type_symbol
_atom_site_fract_x
_atom_site_fract_y
_atom_site_fract_z
_atom_site_U_iso_or_equiv
_atom_site_adp_type
_atom_site_occupancy
_atom_site_site_symmetry_order
_atom_site_calc_flag
_atom_site_refinement_flags_posn
O1 O 0.13657(19) 0.50520(10) 0.64877(8) 0.0511(3) Uani 1 1 d .
O2 O 0.4001(2) 0.42002(11) 0.86847(9) 0.0617(3) Uani 1 1 d .
O3 O 0.03764(17) 0.49186(10) 0.86149(8) 0.0505(3) Uani 1 1 d .
N1 N 0.13024(18) 0.67696(10) 0.72158(7) 0.0355(3) Uani 1 1 d .
C1 C 0.0507(2) 0.61087(12) 0.65896(9) 0.0374(3) Uani 1 1 d .
C2 C -0.1411(2) 0.67682(12) 0.61122(9) 0.0368(3) Uani 1 1 d .
C3 C -0.2469(3) 0.61340(14) 0.55190(10) 0.0453(3) Uani 1 1 d .
H3 H -0.1931 0.5317 0.5429 0.054 Uiso 1 1 calc R
C4 C -0.4296(3) 0.67085(16) 0.50689(11) 0.0524(4) Uani 1 1 d .
H4 H -0.4999 0.6281 0.4678 0.063 Uiso 1 1 calc R
C5 C -0.5092(3) 0.79303(16) 0.51988(12) 0.0526(4) Uani 1 1 d .
H5 H -0.6339 0.8314 0.4897 0.063 Uiso 1 1 calc R
C6 C -0.4060(3) 0.85810(14) 0.57691(10) 0.0448(3) Uani 1 1 d .
H6 H -0.4604 0.9403 0.5840 0.054 Uiso 1 1 calc R
C7 C -0.2194(2) 0.80182(12) 0.62456(9) 0.0359(3) Uani 1 1 d .
C8 C -0.1120(2) 0.86582(12) 0.68814(9) 0.0342(3) Uani 1 1 d .
C9 C 0.0506(2) 0.79848(11) 0.73830(9) 0.0331(3) Uani 1 1 d .
C10 C 0.1720(2) 0.82393(12) 0.81638(9) 0.0353(3) Uani 1 1 d .
C11 C 0.1420(2) 0.92288(14) 0.87008(10) 0.0423(3) Uani 1 1 d .
H11 H 0.0351 0.9902 0.8566 0.051 Uiso 1 1 calc R
C12 C 0.2761(3) 0.91781(15) 0.94409(11) 0.0512(4) Uani 1 1 d .
H12 H 0.2567 0.9821 0.9813 0.061 Uiso 1 1 calc R
C13 C 0.4384(3) 0.81910(16) 0.96383(12) 0.0558(4) Uani 1 1 d .
H13 H 0.5286 0.8192 1.0130 0.067 Uiso 1 1 calc R
C14 C 0.4680(3) 0.72037(15) 0.91134(11) 0.0504(4) Uani 1 1 d .
H14 H 0.5771 0.6540 0.9244 0.060 Uiso 1 1 calc R
C15 C 0.3306(2) 0.72322(13) 0.83889(9) 0.0386(3) Uani 1 1 d .
C16 C 0.3121(2) 0.62152(13) 0.77888(9) 0.0379(3) Uani 1 1 d .
H16 H 0.4525 0.6092 0.7389 0.046 Uiso 1 1 calc R
C17 C 0.2569(2) 0.49805(13) 0.84013(10) 0.0398(3) Uani 1 1 d .
C18 C -0.0313(3) 0.37543(18) 0.91607(14) 0.0668(5) Uani 1 1 d .
H18A H 0.0267 0.3058 0.8839 0.100 Uiso 1 1 calc GR
H18B H -0.1931 0.3782 0.9237 0.100 Uiso 1 1 calc GR
H18C H 0.0268 0.3650 0.9769 0.100 Uiso 1 1 calc GR
C19 C -0.1692(2) 1.00182(12) 0.69582(9) 0.0351(3) Uani 1 1 d .
C20 C -0.3727(3) 1.04478(15) 0.73943(11) 0.0484(4) Uani 1 1 d .
H20 H -0.4794 0.9878 0.7634 0.058 Uiso 1 1 calc R
C21 C -0.4191(3) 1.17096(17) 0.74783(13) 0.0596(4) Uani 1 1 d .
H21 H -0.5565 1.1985 0.7772 0.071 Uiso 1 1 calc R
C22 C -0.2620(3) 1.25657(15) 0.71273(13) 0.0574(4) Uani 1 1 d .
H22 H -0.2926 1.3414 0.7191 0.069 Uiso 1 1 calc R
C23 C -0.0603(3) 1.21570(14) 0.66842(12) 0.0548(4) Uani 1 1 d .
H23 H 0.0453 1.2732 0.6443 0.066 Uiso 1 1 calc R
C24 C -0.0138(2) 1.08940(13) 0.65963(11) 0.0453(3) Uani 1 1 d .
H24 H 0.1228 1.0627 0.6292 0.054 Uiso 1 1 calc R

loop_
_atom_site_aniso_label
_atom_site_aniso_U_11
_atom_site_aniso_U_22
_atom_site_aniso_U_33
_atom_site_aniso_U_23
_atom_site_aniso_U_13
_atom_site_aniso_U_12
O1 0.0622(7) 0.0396(5) 0.0552(6) -0.0187(5) -0.0105(5) 0.0018(5)
O2 0.0552(7) 0.0487(6) 0.0779(8) 0.0034(6) -0.0191(6) 0.0076(5)
O3 0.0440(6) 0.0515(6) 0.0527(6) 0.0058(5) -0.0045(4) -0.0077(4)
N1 0.0419(6) 0.0338(5) 0.0323(5) -0.0071(4) -0.0079(4) -0.0025(4)
C1 0.0459(7) 0.0355(6) 0.0326(6) -0.0099(5) -0.0013(5) -0.0067(5)
C2 0.0439(7) 0.0388(7) 0.0297(6) -0.0074(5) -0.0032(5) -0.0097(5)
C3 0.0569(8) 0.0437(7) 0.0395(7) -0.0127(6) -0.0063(6) -0.0126(6)
C4 0.0623(9) 0.0567(9) 0.0445(8) -0.0115(7) -0.0179(7) -0.0176(7)
C5 0.0544(9) 0.0581(9) 0.0483(8) -0.0037(7) -0.0206(7) -0.0106(7)
C6 0.0498(8) 0.0423(7) 0.0440(8) -0.0048(6) -0.0133(6) -0.0054(6)
C7 0.0418(7) 0.0369(7) 0.0301(6) -0.0041(5) -0.0039(5) -0.0094(5)
C8 0.0377(6) 0.0340(6) 0.0321(6) -0.0064(5) -0.0032(5) -0.0064(5)
C9 0.0374(6) 0.0327(6) 0.0307(6) -0.0073(5) -0.0018(5) -0.0066(5)
C10 0.0374(6) 0.0385(7) 0.0318(6) -0.0060(5) -0.0031(5) -0.0105(5)
C11 0.0473(7) 0.0454(7) 0.0375(7) -0.0120(6) -0.0032(6) -0.0117(6)
C12 0.0654(10) 0.0551(9) 0.0396(8) -0.0152(6) -0.0072(7) -0.0214(7)
C13 0.0678(10) 0.0601(9) 0.0456(8) -0.0043(7) -0.0235(7) -0.0230(8)
C14 0.0511(8) 0.0508(8) 0.0521(9) -0.0008(7) -0.0209(7) -0.0118(6)
C15 0.0392(7) 0.0409(7) 0.0372(7) -0.0041(5) -0.0064(5) -0.0110(5)
C16 0.0351(6) 0.0407(7) 0.0384(7) -0.0062(5) -0.0052(5) -0.0023(5)
C17 0.0422(7) 0.0383(7) 0.0405(7) -0.0087(5) -0.0100(5) 0.0001(5)
C18 0.0707(11) 0.0671(11) 0.0608(11) 0.0127(9) -0.0093(9) -0.0276(9)
C19 0.0384(6) 0.0346(6) 0.0340(6) -0.0069(5) -0.0070(5) -0.0047(5)
C20 0.0439(8) 0.0477(8) 0.0551(9) -0.0156(7) 0.0042(6) -0.0076(6)
C21 0.0562(9) 0.0568(10) 0.0678(11) -0.0254(8) 0.0008(8) 0.0058(7)
C22 0.0785(11) 0.0361(7) 0.0610(10) -0.0160(7) -0.0159(8) 0.0021(7)
C23 0.0669(10) 0.0396(8) 0.0595(10) -0.0037(7) -0.0079(8) -0.0158(7)
C24 0.0431(7) 0.0415(7) 0.0509(8) -0.0055(6) 0.0004(6) -0.0076(6)

loop_
_atom_type_symbol
_atom_type_description
_atom_type_scat_dispersion_real
_atom_type_scat_dispersion_imag
_atom_type_scat_source
C C 0.0181 0.0091 'International Tables Vol C Tables 4.2.6.8 and 6.1.1.4'
H H 0.0000 0.0000 'International Tables Vol C Tables 4.2.6.8 and 6.1.1.4'
N N 0.0311 0.0180 'International Tables Vol C Tables 4.2.6.8 and 6.1.1.4'
O O 0.0492 0.0322 'International Tables Vol C Tables 4.2.6.8 and 6.1.1.4'

loop_
_geom_angle_atom_site_label_1
_geom_angle_atom_site_label_2
_geom_angle_atom_site_label_3
_geom_angle
C17 O3 C18 116.11(12)
C1 N1 C9 125.76(11)
C1 N1 C16 120.76(11)
C9 N1 C16 113.48(10)
O1 C1 N1 120.16(13)
O1 C1 C2 125.94(12)
N1 C1 C2 113.89(11)
C3 C2 C1 118.43(12)
C3 C2 C7 120.39(13)
C7 C2 C1 121.18(11)
C4 C3 C2 120.41(14)
C3 C4 C5 119.83(13)
C6 C5 C4 120.84(14)
C5 C6 C7 120.82(14)
C2 C7 C8 120.00(12)
C6 C7 C2 117.69(12)
C6 C7 C8 122.28(12)
C7 C8 C19 121.96(11)
C9 C8 C7 117.55(11)
C9 C8 C19 120.43(11)
N1 C9 C10 105.78(11)
C8 C9 N1 121.15(11)
C8 C9 C10 133.04(12)
C11 C10 C9 131.07(13)
C15 C10 C9 108.87(11)
C15 C10 C11 119.92(13)
C12 C11 C10 118.05(14)
C13 C12 C11 121.46(14)
C14 C13 C12 120.79(14)
C13 C14 C15 118.03(15)
C10 C15 C16 110.04(11)
C14 C15 C10 121.70(13)
C14 C15 C16 128.12(13)
N1 C16 C15 101.63(10)
N1 C16 C17 112.99(11)
C15 C16 C17 110.85(11)
O2 C17 O3 125.20(14)
O2 C17 C16 122.43(13)
O3 C17 C16 112.27(11)
C20 C19 C8 122.02(12)
C20 C19 C24 118.32(13)
C24 C19 C8 119.66(12)
C21 C20 C19 120.86(14)
C20 C21 C22 120.19(15)
C23 C22 C21 119.66(14)
C22 C23 C24 120.23(15)
C23 C24 C19 120.73(14)

loop_
_geom_bond_atom_site_label_1
_geom_bond_atom_site_label_2
_geom_bond_distance
O1 C1 1.2259(16)
O2 C17 1.1968(17)
O3 C17 1.3207(17)
O3 C18 1.4451(19)
N1 C1 1.3722(16)
N1 C9 1.3959(16)
N1 C16 1.4560(16)
C1 C2 1.4632(19)
C2 C3 1.3978(18)
C2 C7 1.4160(18)
C3 C4 1.372(2)
C4 C5 1.388(2)
C5 C6 1.377(2)
C6 C7 1.4055(19)
C7 C8 1.4523(17)
C8 C9 1.3545(18)
C8 C19 1.4884(17)
C9 C10 1.4671(17)
C10 C11 1.3958(18)
C10 C15 1.3915(19)
C11 C12 1.385(2)
C12 C13 1.385(2)
C13 C14 1.382(2)
C14 C15 1.3835(19)
C15 C16 1.5103(18)
C16 C17 1.5226(19)
C19 C20 1.3855(19)
C19 C24 1.3921(19)
C20 C21 1.380(2)
C21 C22 1.382(3)
C22 C23 1.374(2)
C23 C24 1.383(2)
